data_7042805
loop_
_publ_author_name
'Hitzel, Sandra'
'F\"arber, Christian'
'Bruhn, Clemens'
'Siemeling, Ulrich'

_publ_section_title
;
 Phosphido complexes derived from 1,1&#x2019;-ferrocenediyl-bridged
 secondary diphosphines
;
_journal_name_full 'Dalton Trans.'
_journal_paper_doi 10.1039/C7DT00941K
_journal_year 2017
_chemical_formula_moiety 'C18 H28 Fe P2'
_chemical_formula_sum 'C18 H28 Fe P2'
_chemical_formula_weight 362.19
_space_group_crystal_system triclinic
_space_group_IT_number 2
_space_group_name_Hall '-P 1'
_space_group_name_H-M_alt 'P -1'
_symmetry_space_group_name_Hall '-P 1'
_symmetry_space_group_name_H-M 'P -1'
_atom_sites_solution_hydrogens mixed
_audit_creation_method SHELXL-2014/7
_audit_update_record
;
2017-03-06 deposited with the CCDC.
2017-04-25 downloaded from the CCDC.
;
_cell_angle_alpha 65.070(9)
_cell_angle_beta 80.485(10)
_cell_angle_gamma 78.753(10)
_cell_formula_units_Z 1
_cell_length_a 5.9610(8)
_cell_length_b 8.9856(11)
_cell_length_c 9.7083(12)
_cell_measurement_reflns_used 4961
_cell_measurement_temperature 100(2)
_cell_measurement_theta_max 25.57
_cell_measurement_theta_min 2.33
_cell_volume 460.48(11)
_computing_structure_refinement 'SHELXL-2014/7 (Sheldrick, 2014)'
_diffrn_ambient_temperature 100(2)
_diffrn_detector 'image plate (34 cm diameter)'
_diffrn_detector_area_resol_mean 6.67
_diffrn_detector_type STOE
_diffrn_measured_fraction_theta_full 0.988
_diffrn_measured_fraction_theta_max 0.988
_diffrn_measurement_details ' 141 frames, detector distance = 135 mm'
_diffrn_measurement_device '2-circle goniometer'
_diffrn_measurement_device_type 'STOE IPDS 2'
_diffrn_measurement_method 'rotation method'
_diffrn_radiation_collimation '0.5 mm diameter, multiple pinhole'
_diffrn_radiation_monochromator 'plane graphite'
_diffrn_radiation_polarisn_norm 0
_diffrn_radiation_type 'Mo K\a'
_diffrn_radiation_wavelength 0.71073
_diffrn_reflns_av_R_equivalents 0.0240
_diffrn_reflns_av_unetI/netI 0.0219
_diffrn_reflns_Laue_measured_fraction_full 0.988
_diffrn_reflns_Laue_measured_fraction_max 0.988
_diffrn_reflns_limit_h_max 5
_diffrn_reflns_limit_h_min -7
_diffrn_reflns_limit_k_max 10
_diffrn_reflns_limit_k_min -10
_diffrn_reflns_limit_l_max 11
_diffrn_reflns_limit_l_min -11
_diffrn_reflns_number 3222
_diffrn_reflns_point_group_measured_fraction_full 0.988
_diffrn_reflns_point_group_measured_fraction_max 0.988
_diffrn_reflns_theta_full 24.998
_diffrn_reflns_theta_max 24.998
_diffrn_reflns_theta_min 2.324
_diffrn_source 'sealed X-ray tube, 12 x 0.4 mm long-fine focus'
_diffrn_source_current 30
_diffrn_source_power 1.50
_diffrn_source_voltage 50
_exptl_absorpt_coefficient_mu 0.985
_exptl_absorpt_correction_T_max 0.9552
_exptl_absorpt_correction_T_min 0.6505
_exptl_absorpt_correction_type integration
_exptl_absorpt_process_details 'X-red ver. 1.58 (Stoe & Cie. 2012)'
_exptl_crystal_colour yellow
_exptl_crystal_density_diffrn 1.306
_exptl_crystal_description plate
_exptl_crystal_F_000 192
_exptl_crystal_size_max 0.600
_exptl_crystal_size_mid 0.090
_exptl_crystal_size_min 0.090
_refine_diff_density_max 0.595
_refine_diff_density_min -1.045
_refine_diff_density_rms 0.066
_refine_ls_extinction_method none
_refine_ls_goodness_of_fit_ref 1.299
_refine_ls_hydrogen_treatment mixed
_refine_ls_matrix_type full
_refine_ls_number_parameters 103
_refine_ls_number_reflns 1601
_refine_ls_number_restraints 0
_refine_ls_restrained_S_all 1.299
_refine_ls_R_factor_all 0.0397
_refine_ls_R_factor_gt 0.0385
_refine_ls_shift/su_max 0.000
_refine_ls_shift/su_mean 0.000
_refine_ls_structure_factor_coef Fsqd
_refine_ls_weighting_details 'w=1/[\s^2^(Fo^2^)+(0.1000P)^2^] where P=(Fo^2^+2Fc^2^)/3'
_refine_ls_weighting_scheme calc
_refine_ls_wR_factor_gt 0.1411
_refine_ls_wR_factor_ref 0.1425
_reflns_Friedel_coverage 0.000
_reflns_number_gt 1511
_reflns_number_total 1601
_reflns_threshold_expression 'I > 2\s(I)'
_cod_data_source_file c7dt00941k2.cif
_cod_data_source_block i1049
_cod_database_code 7042805
_shelx_shelxl_version_number 2014/7
_shelx_space_group_comment
;
The symmetry employed for this shelxl refinement is uniquely defined
by the following loop, which should always be used as a source of
symmetry information in preference to the above space-group names.
They are only intended as comments.
;
_shelx_estimated_absorpt_t_min 0.590
_shelx_estimated_absorpt_t_max 0.917

loop_
_space_group_symop_operation_xyz
'x, y, z'
'-x, -y, -z'

loop_
_atom_site_label
_atom_site_type_symbol
_atom_site_fract_x
_atom_site_fract_y
_atom_site_fract_z
_atom_site_U_iso_or_equiv
_atom_site_adp_type
_atom_site_occupancy
_atom_site_site_symmetry_order
_atom_site_calc_flag
_atom_site_refinement_flags_posn
_atom_site_refinement_flags_adp
_atom_site_refinement_flags_occupancy
C1 C 0.4308(4) 0.5979(3) 0.1621(3) 0.0256(5) Uani 1 1 d . . .
C2 C 0.3579(4) 0.4376(3) 0.2213(3) 0.0274(6) Uani 1 1 d . . .
H2A H 0.2056 0.4142 0.2589 0.033 Uiso 1 1 calc R U .
C3 C 0.5534(5) 0.3188(3) 0.2144(3) 0.0294(6) Uani 1 1 d . . .
H3A H 0.5531 0.2033 0.2463 0.035 Uiso 1 1 calc R U .
C4 C 0.7473(4) 0.4039(3) 0.1516(3) 0.0286(6) Uani 1 1 d . . .
H4A H 0.8996 0.3552 0.1336 0.034 Uiso 1 1 calc R U .
C5 C 0.6743(4) 0.5751(3) 0.1199(3) 0.0254(5) Uani 1 1 d . . .
H5A H 0.7701 0.6598 0.0781 0.031 Uiso 1 1 calc R U .
C6 C 0.2673(4) 0.8288(3) 0.3057(3) 0.0237(5) Uani 1 1 d . . .
C7 C 0.1526(5) 0.6978(3) 0.4466(3) 0.0337(6) Uani 1 1 d . . .
H7A H -0.0083 0.7047 0.4316 0.040 Uiso 1 1 calc R U .
H7B H 0.1598 0.7182 0.5372 0.040 Uiso 1 1 calc R U .
H7C H 0.2334 0.5870 0.4606 0.040 Uiso 1 1 calc R U .
C8 C 0.1333(5) 1.0035(3) 0.2773(3) 0.0332(6) Uani 1 1 d . . .
H8A H 0.1358 1.0288 0.3658 0.040 Uiso 1 1 calc R U .
H8B H -0.0261 1.0063 0.2619 0.040 Uiso 1 1 calc R U .
H8C H 0.2053 1.0859 0.1863 0.040 Uiso 1 1 calc R U .
C9 C 0.5173(5) 0.8227(3) 0.3290(3) 0.0301(6) Uani 1 1 d . . .
H9A H 0.6008 0.7119 0.3463 0.036 Uiso 1 1 calc R U .
H9B H 0.5217 0.8472 0.4177 0.036 Uiso 1 1 calc R U .
H9C H 0.5895 0.9050 0.2380 0.036 Uiso 1 1 calc R U .
P1 P 0.24192(18) 0.79144(11) 0.13292(9) 0.0454(3) Uani 1 1 d . . .
H1 H 0.333(7) 0.845(5) 0.086(5) 0.055 Uiso 1 1 d . U .
Fe1 Fe 0.5000 0.5000 0.0000 0.0218(3) Uani 1 2 d S . P

loop_
_atom_site_aniso_label
_atom_site_aniso_U_11
_atom_site_aniso_U_22
_atom_site_aniso_U_33
_atom_site_aniso_U_23
_atom_site_aniso_U_13
_atom_site_aniso_U_12
C1 0.0290(13) 0.0303(13) 0.0198(12) -0.0125(10) -0.0020(10) -0.0041(10)
C2 0.0293(13) 0.0351(13) 0.0198(12) -0.0112(10) -0.0001(10) -0.0104(10)
C3 0.0405(15) 0.0258(12) 0.0213(12) -0.0084(10) -0.0076(10) -0.0018(10)
C4 0.0297(13) 0.0333(13) 0.0251(12) -0.0148(11) -0.0065(10) 0.0011(10)
C5 0.0264(13) 0.0312(12) 0.0225(12) -0.0125(10) -0.0017(10) -0.0090(10)
C6 0.0255(13) 0.0239(12) 0.0219(12) -0.0098(10) 0.0000(10) -0.0045(9)
C7 0.0371(15) 0.0365(14) 0.0282(14) -0.0113(11) -0.0022(11) -0.0110(11)
C8 0.0349(14) 0.0308(14) 0.0357(14) -0.0167(12) -0.0028(11) -0.0010(11)
C9 0.0305(14) 0.0314(13) 0.0292(13) -0.0130(11) -0.0030(11) -0.0042(10)
P1 0.0646(7) 0.0416(5) 0.0322(5) -0.0232(4) -0.0227(4) 0.0228(4)
Fe1 0.0233(4) 0.0234(4) 0.0199(4) -0.0097(2) -0.0020(2) -0.0037(2)

loop_
_atom_type_symbol
_atom_type_description
_atom_type_scat_dispersion_real
_atom_type_scat_dispersion_imag
_atom_type_scat_source
C C 0.0033 0.0016 'International Tables Vol C Tables 4.2.6.8 and 6.1.1.4'
H H 0.0000 0.0000 'International Tables Vol C Tables 4.2.6.8 and 6.1.1.4'
P P 0.1023 0.0942 'International Tables Vol C Tables 4.2.6.8 and 6.1.1.4'
Fe Fe 0.3463 0.8444 'International Tables Vol C Tables 4.2.6.8 and 6.1.1.4'

loop_
_geom_angle_atom_site_label_1
_geom_angle_atom_site_label_2
_geom_angle_atom_site_label_3
_geom_angle
_geom_angle_site_symmetry_1
_geom_angle_site_symmetry_3
C2 C1 C5 106.8(2) . .
C2 C1 P1 125.2(2) . .
C5 C1 P1 127.83(19) . .
C2 C1 Fe1 69.46(13) . .
C5 C1 Fe1 69.46(13) . .
P1 C1 Fe1 122.21(13) . .
C3 C2 C1 108.6(2) . .
C3 C2 Fe1 69.89(13) . .
C1 C2 Fe1 69.69(13) . .
C3 C2 H2A 125.7 . .
C1 C2 H2A 125.7 . .
Fe1 C2 H2A 126.3 . .
C4 C3 C2 108.0(2) . .
C4 C3 Fe1 69.75(14) . .
C2 C3 Fe1 69.36(14) . .
C4 C3 H3A 126.0 . .
C2 C3 H3A 126.0 . .
Fe1 C3 H3A 126.5 . .
C3 C4 C5 108.2(2) . .
C3 C4 Fe1 69.95(14) . .
C5 C4 Fe1 69.63(14) . .
C3 C4 H4A 125.9 . .
C5 C4 H4A 125.9 . .
Fe1 C4 H4A 126.1 . .
C4 C5 C1 108.5(2) . .
C4 C5 Fe1 69.78(13) . .
C1 C5 Fe1 69.53(13) . .
C4 C5 H5A 125.8 . .
C1 C5 H5A 125.8 . .
Fe1 C5 H5A 126.5 . .
C9 C6 C7 110.1(2) . .
C9 C6 C8 110.1(2) . .
C7 C6 C8 109.9(2) . .
C9 C6 P1 112.39(17) . .
C7 C6 P1 108.59(16) . .
C8 C6 P1 105.57(17) . .
C6 C7 H7A 109.5 . .
C6 C7 H7B 109.5 . .
H7A C7 H7B 109.5 . .
C6 C7 H7C 109.5 . .
H7A C7 H7C 109.5 . .
H7B C7 H7C 109.5 . .
C6 C8 H8A 109.5 . .
C6 C8 H8B 109.5 . .
H8A C8 H8B 109.5 . .
C6 C8 H8C 109.5 . .
H8A C8 H8C 109.5 . .
H8B C8 H8C 109.5 . .
C6 C9 H9A 109.5 . .
C6 C9 H9B 109.5 . .
H9A C9 H9B 109.5 . .
C6 C9 H9C 109.5 . .
H9A C9 H9C 109.5 . .
H9B C9 H9C 109.5 . .
C1 P1 C6 103.34(11) . .
C1 P1 H1 94(3) . .
C6 P1 H1 92(3) . .
C2 Fe1 C2 180.00(7) 2_665 .
C2 Fe1 C5 68.31(10) 2_665 2_665
C2 Fe1 C5 111.69(10) . 2_665
C2 Fe1 C5 111.69(10) 2_665 .
C2 Fe1 C5 68.31(10) . .
C5 Fe1 C5 180.0 2_665 .
C2 Fe1 C1 40.85(9) 2_665 2_665
C2 Fe1 C1 139.15(9) . 2_665
C5 Fe1 C1 41.01(10) 2_665 2_665
C5 Fe1 C1 138.99(10) . 2_665
C2 Fe1 C1 139.15(9) 2_665 .
C2 Fe1 C1 40.85(9) . .
C5 Fe1 C1 138.99(10) 2_665 .
C5 Fe1 C1 41.01(10) . .
C1 Fe1 C1 180.0 2_665 .
C2 Fe1 C4 111.76(10) 2_665 .
C2 Fe1 C4 68.24(10) . .
C5 Fe1 C4 139.42(10) 2_665 .
C5 Fe1 C4 40.58(10) . .
C1 Fe1 C4 111.13(10) 2_665 .
C1 Fe1 C4 68.87(10) . .
C2 Fe1 C4 68.24(10) 2_665 2_665
C2 Fe1 C4 111.76(10) . 2_665
C5 Fe1 C4 40.58(10) 2_665 2_665
C5 Fe1 C4 139.42(10) . 2_665
C1 Fe1 C4 68.87(10) 2_665 2_665
C1 Fe1 C4 111.13(10) . 2_665
C4 Fe1 C4 180.0 . 2_665
C2 Fe1 C3 40.75(11) 2_665 2_665
C2 Fe1 C3 139.25(11) . 2_665
C5 Fe1 C3 68.12(10) 2_665 2_665
C5 Fe1 C3 111.88(10) . 2_665
C1 Fe1 C3 68.84(10) 2_665 2_665
C1 Fe1 C3 111.16(10) . 2_665
C4 Fe1 C3 139.70(10) . 2_665
C4 Fe1 C3 40.30(10) 2_665 2_665
C2 Fe1 C3 139.25(11) 2_665 .
C2 Fe1 C3 40.75(11) . .
C5 Fe1 C3 111.88(10) 2_665 .
C5 Fe1 C3 68.12(10) . .
C1 Fe1 C3 111.16(10) 2_665 .
C1 Fe1 C3 68.84(10) . .
C4 Fe1 C3 40.30(10) . .
C4 Fe1 C3 139.70(10) 2_665 .
C3 Fe1 C3 180.0 2_665 .

loop_
_geom_bond_atom_site_label_1
_geom_bond_atom_site_label_2
_geom_bond_distance
_geom_bond_site_symmetry_2
C1 C2 1.434(3) .
C1 C5 1.440(4) .
C1 P1 1.816(3) .
C1 Fe1 2.056(2) .
C2 C3 1.432(4) .
C2 Fe1 2.053(2) .
C2 H2A 0.9500 .
C3 C4 1.419(4) .
C3 Fe1 2.060(2) .
C3 H3A 0.9500 .
C4 C5 1.426(4) .
C4 Fe1 2.058(2) .
C4 H4A 0.9500 .
C5 Fe1 2.056(2) .
C5 H5A 0.9500 .
C6 C9 1.531(3) .
C6 C7 1.540(3) .
C6 C8 1.548(4) .
C6 P1 1.878(2) .
C7 H7A 0.9800 .
C7 H7B 0.9800 .
C7 H7C 0.9800 .
C8 H8A 0.9800 .
C8 H8B 0.9800 .
C8 H8C 0.9800 .
C9 H9A 0.9800 .
C9 H9B 0.9800 .
C9 H9C 0.9800 .
P1 H1 0.76(4) .
Fe1 C2 2.053(2) 2_665
Fe1 C5 2.056(2) 2_665
Fe1 C1 2.056(2) 2_665
Fe1 C4 2.058(2) 2_665
Fe1 C3 2.060(2) 2_665
